data_8000402
loop_
_publ_author_name
'Takahashi, Yukihiro'
'Takehisa, Mika'
'Tanaka, Eri'
'Harada, Jun'
'Kumai, Reiji'
'Inabe, Tamotsu'

_publ_section_title
;
 Incorporating Spacer Molecules into the Tetrathiafulvalene-p-Chloranil
 Charge-Transfer Framework: Modulating the Neutral-Ionic Phase Transition.
;
_journal_name_full 'The journal of physical chemistry letters'
_journal_page_first 1336
_journal_paper_doi 10.1021/acs.jpclett.9b03847
_journal_year 2020
_chemical_formula_moiety 'C6 H4 S4, 2(C6 Cl4 O2), C20 H12'
_chemical_formula_sum 'C38 H16 Cl8 O4 S4'
_chemical_formula_weight 948.35
_space_group_crystal_system triclinic
_space_group_IT_number 2
_space_group_name_Hall '-P 1'
_space_group_name_H-M_alt 'P -1'
_atom_sites_solution_hydrogens geom
_atom_sites_solution_primary dual
_audit_creation_date 2017-03-02
_audit_creation_method
;
Olex2 1.2
(compiled 2017.02.23 svn.r3390 for OlexSys, GUI svn.r5320)
;
_cell_angle_alpha 67.0170(10)
_cell_angle_beta 82.6330(10)
_cell_angle_gamma 87.0470(10)
_cell_formula_units_Z 2
_cell_length_a 7.5809(6)
_cell_length_b 15.1973(12)
_cell_length_c 17.0179(14)
_cell_measurement_reflns_used 9939
_cell_measurement_temperature 100
_cell_measurement_theta_max 29.995
_cell_measurement_theta_min 2.619
_cell_volume 1790.1(2)
_computing_cell_refinement 'SAINT v8.34A (Bruker, 2013)'
_computing_data_collection 'Bruker APEX2 2014.1-1 (Bruker, 2014)'
_computing_data_reduction 'SAINT v8.34A (Bruker, 2013)'
_computing_molecular_graphics 'Olex2 (Dolomanov et al., 2009)'
_computing_publication_material 'Olex2 (Dolomanov et al., 2009)'
_computing_structure_refinement 'ShelXL (Sheldrick, 2015)'
_computing_structure_solution 'ShelXT (Sheldrick, 2015)'
_diffrn_ambient_temperature 100
_diffrn_detector_area_resol_mean 8.3333
_diffrn_measured_fraction_theta_full 1.000
_diffrn_measured_fraction_theta_max 0.996
_diffrn_measurement_device_type 'Bruker APEX-II CCD'
_diffrn_measurement_method '\f and \w scans'
_diffrn_radiation_type MoK\a
_diffrn_radiation_wavelength 0.71073
_diffrn_reflns_av_R_equivalents 0.0227
_diffrn_reflns_av_unetI/netI 0.0211
_diffrn_reflns_Laue_measured_fraction_full 1.000
_diffrn_reflns_Laue_measured_fraction_max 0.996
_diffrn_reflns_limit_h_max 10
_diffrn_reflns_limit_h_min -10
_diffrn_reflns_limit_k_max 21
_diffrn_reflns_limit_k_min -21
_diffrn_reflns_limit_l_max 23
_diffrn_reflns_limit_l_min -23
_diffrn_reflns_number 40579
_diffrn_reflns_point_group_measured_fraction_full 1.000
_diffrn_reflns_point_group_measured_fraction_max 0.996
_diffrn_reflns_theta_full 25.242
_diffrn_reflns_theta_max 30.018
_diffrn_reflns_theta_min 2.304
_diffrn_source 'rotating-anode X-ray tube'
_diffrn_standards_number 0
_exptl_absorpt_coefficient_mu 0.908
_exptl_absorpt_correction_T_max 0.9420
_exptl_absorpt_correction_T_min 0.9030
_exptl_absorpt_correction_type multi-scan
_exptl_absorpt_process_details
'SADABS-2014/4 (Bruker,2014/4) was used for absorption correction. wR2(int) was 0.0547 before and 0.0377 after correction. The Ratio of minimum to maximum transmission is 0.9586. The \l/2 correction factor is Not present.'
_exptl_crystal_colour green
_exptl_crystal_colour_primary green
_exptl_crystal_density_diffrn 1.759
_exptl_crystal_description plate
_exptl_crystal_F_000 952
_exptl_crystal_size_max 0.15
_exptl_crystal_size_mid 0.07
_exptl_crystal_size_min 0.03
_refine_diff_density_max 0.500
_refine_diff_density_min -0.287
_refine_diff_density_rms 0.063
_refine_ls_extinction_method none
_refine_ls_goodness_of_fit_ref 1.046
_refine_ls_hydrogen_treatment constr
_refine_ls_matrix_type full
_refine_ls_number_parameters 487
_refine_ls_number_reflns 10420
_refine_ls_number_restraints 0
_refine_ls_restrained_S_all 1.046
_refine_ls_R_factor_all 0.0315
_refine_ls_R_factor_gt 0.0246
_refine_ls_shift/su_max 0.002
_refine_ls_shift/su_mean 0.000
_refine_ls_structure_factor_coef Fsqd
_refine_ls_weighting_details 'w=1/[\s^2^(Fo^2^)+(0.0362P)^2^+0.3504P] where P=(Fo^2^+2Fc^2^)/3'
_refine_ls_weighting_scheme calc
_refine_ls_wR_factor_gt 0.0669
_refine_ls_wR_factor_ref 0.0709
_reflns_Friedel_coverage 0.000
_reflns_number_gt 8822
_reflns_number_total 10420
_reflns_threshold_expression 'I > 2\s(I)'
_cod_data_source_file jz9b03847_si_002.cif
_cod_data_source_block (TTF)(perylene)(CA)2_100K
_cod_database_code 8000402
_shelxl_version_number 2014/6
_shelx_space_group_comment
;
The symmetry employed for this shelxl refinement is uniquely defined
by the following loop, which should always be used as a source of
symmetry information in preference to the above space-group names.
They are only intended as comments.
;
_shelx_estimated_absorpt_t_max 0.973
_shelx_estimated_absorpt_t_min 0.876
_olex2_refinement_description
;
1. Fixed Uiso
 At 1.2 times of:
  All C(H) groups
2.a Aromatic/amide H refined with riding coordinates:
 C2(H2), C3(H3), C5(H5), C6(H6), C19(H19), C20(H20), C21(H21), C22(H22),
 C23(H23), C24(H24), C25(H25), C26(H26), C27(H27), C28(H28), C29(H29), C30(H30)
;
_olex2_submission_special_instructions 'No special instructions were received'

loop_
_space_group_symop_operation_xyz
'x, y, z'
'-x, -y, -z'

loop_
_atom_site_label
_atom_site_type_symbol
_atom_site_fract_x
_atom_site_fract_y
_atom_site_fract_z
_atom_site_U_iso_or_equiv
_atom_site_adp_type
_atom_site_occupancy
_atom_site_site_symmetry_order
_atom_site_calc_flag
_atom_site_refinement_flags_posn
C1 C 0.50010(15) 0.29579(8) 0.47452(7) 0.0121(2) Uani 1 1 d .
C2 C 0.35033(15) 0.45979(8) 0.42116(8) 0.0148(2) Uani 1 1 d .
H2 H 0.2885 0.5168 0.4181 0.018 Uiso 1 1 calc R
C3 C 0.40530(16) 0.44276(8) 0.35092(8) 0.0156(2) Uani 1 1 d .
H3 H 0.3851 0.4876 0.2955 0.019 Uiso 1 1 calc R
C4 C 0.55525(14) 0.20603(8) 0.52568(7) 0.0114(2) Uani 1 1 d .
C5 C 0.66205(16) 0.03314(8) 0.58150(8) 0.0152(2) Uani 1 1 d .
H5 H 0.7103 -0.0273 0.5858 0.018 Uiso 1 1 calc R
C6 C 0.59436(16) 0.04926(8) 0.65098(8) 0.0155(2) Uani 1 1 d .
H6 H 0.5945 0.0007 0.7069 0.019 Uiso 1 1 calc R
S1 S 0.39676(4) 0.37326(2) 0.51829(2) 0.01362(6) Uani 1 1 d .
S2 S 0.51461(4) 0.33623(2) 0.36411(2) 0.01367(6) Uani 1 1 d .
S3 S 0.65782(4) 0.12743(2) 0.48311(2) 0.01322(6) Uani 1 1 d .
S4 S 0.50651(4) 0.16081(2) 0.63641(2) 0.01278(6) Uani 1 1 d .
O1 O 0.15271(11) 0.15775(6) 0.40398(5) 0.01771(18) Uani 1 1 d .
O2 O -0.18403(11) 0.34886(6) 0.58710(5) 0.01646(17) Uani 1 1 d .
C7 C 0.07036(14) 0.20012(8) 0.44594(7) 0.0122(2) Uani 1 1 d .
C8 C -0.00068(14) 0.29674(8) 0.40446(7) 0.0117(2) Uani 1 1 d .
C9 C -0.07936(15) 0.34657(8) 0.45080(7) 0.0119(2) Uani 1 1 d .
C10 C -0.10629(14) 0.30562(8) 0.54446(7) 0.0117(2) Uani 1 1 d .
C11 C -0.03246(15) 0.20951(8) 0.58602(7) 0.0123(2) Uani 1 1 d .
C12 C 0.04622(14) 0.15979(8) 0.54004(7) 0.0120(2) Uani 1 1 d .
Cl1 Cl 0.03665(4) 0.34542(2) 0.29467(2) 0.01643(6) Uani 1 1 d .
Cl2 Cl -0.14766(4) 0.46267(2) 0.40217(2) 0.01602(6) Uani 1 1 d .
Cl3 Cl -0.05558(4) 0.16419(2) 0.69582(2) 0.01688(6) Uani 1 1 d .
Cl4 Cl 0.12760(4) 0.04651(2) 0.58865(2) 0.01717(6) Uani 1 1 d .
O3 O 0.39031(11) 0.43410(6) 0.16764(5) 0.01661(17) Uani 1 1 d .
C13 C 0.44030(14) 0.46398(8) 0.09151(7) 0.0112(2) Uani 1 1 d .
C14 C 0.61775(14) 0.50916(8) 0.05587(7) 0.0110(2) Uani 1 1 d .
C15 C 0.67230(14) 0.54242(8) -0.02851(7) 0.0108(2) Uani 1 1 d .
Cl5 Cl 0.74185(4) 0.51535(2) 0.13008(2) 0.01495(6) Uani 1 1 d .
Cl6 Cl 0.87373(3) 0.59515(2) -0.07240(2) 0.01409(6) Uani 1 1 d .
O4 O 0.39287(11) -0.06315(6) 0.16776(5) 0.01771(18) Uani 1 1 d .
C16 C 0.44161(14) -0.03464(8) 0.09163(7) 0.0121(2) Uani 1 1 d .
C17 C 0.61892(14) 0.01041(8) 0.05479(7) 0.0113(2) Uani 1 1 d .
C18 C 0.67220(14) 0.04268(8) -0.02975(7) 0.0115(2) Uani 1 1 d .
Cl7 Cl 0.74452(4) 0.01815(2) 0.12783(2) 0.01596(6) Uani 1 1 d .
Cl8 Cl 0.87272(3) 0.09556(2) -0.07499(2) 0.01503(6) Uani 1 1 d .
C19 C 0.50487(15) 0.29801(8) -0.23606(7) 0.0131(2) Uani 1 1 d .
H19 H 0.5444 0.3171 -0.2956 0.016 Uiso 1 1 calc R
C20 C 0.33958(15) 0.25863(8) -0.20393(7) 0.0143(2) Uani 1 1 d .
H20 H 0.2636 0.2518 -0.2415 0.017 Uiso 1 1 calc R
C21 C 0.28218(15) 0.22830(8) -0.11585(7) 0.0128(2) Uani 1 1 d .
H21 H 0.1675 0.2005 -0.0946 0.015 Uiso 1 1 calc R
C22 C 0.16346(15) 0.16231(8) 0.06951(7) 0.0130(2) Uani 1 1 d .
H22 H 0.0891 0.1504 0.0339 0.016 Uiso 1 1 calc R
C23 C 0.10562(15) 0.13523(8) 0.15746(8) 0.0142(2) Uani 1 1 d .
H23 H -0.0072 0.1057 0.1803 0.017 Uiso 1 1 calc R
C24 C 0.20976(15) 0.15089(8) 0.21038(7) 0.0125(2) Uani 1 1 d .
H24 H 0.1679 0.1338 0.2695 0.015 Uiso 1 1 calc R
C25 C 0.49187(15) 0.20521(8) 0.23263(7) 0.0128(2) Uani 1 1 d .
H25 H 0.4515 0.1870 0.2920 0.015 Uiso 1 1 calc R
C26 C 0.65814(15) 0.24363(8) 0.20069(7) 0.0140(2) Uani 1 1 d .
H26 H 0.7342 0.2502 0.2383 0.017 Uiso 1 1 calc R
C27 C 0.71609(15) 0.27316(8) 0.11275(7) 0.0126(2) Uani 1 1 d .
H27 H 0.8312 0.3004 0.0917 0.015 Uiso 1 1 calc R
C28 C 0.83485(15) 0.33951(8) -0.07277(7) 0.0132(2) Uani 1 1 d .
H28 H 0.9096 0.3509 -0.0370 0.016 Uiso 1 1 calc R
C29 C 0.89207(15) 0.36742(8) -0.16078(8) 0.0139(2) Uani 1 1 d .
H29 H 1.0048 0.3971 -0.1837 0.017 Uiso 1 1 calc R
C30 C 0.78720(15) 0.35236(8) -0.21382(7) 0.0125(2) Uani 1 1 d .
H30 H 0.8285 0.3701 -0.2731 0.015 Uiso 1 1 calc R
C31 C 0.38726(14) 0.23758(7) -0.05882(7) 0.0098(2) Uani 1 1 d .
C32 C 0.32712(14) 0.20614(7) 0.03353(7) 0.0098(2) Uani 1 1 d .
C33 C 0.38033(14) 0.19268(8) 0.17737(7) 0.0104(2) Uani 1 1 d .
C34 C 0.43948(14) 0.22096(7) 0.08842(7) 0.0095(2) Uani 1 1 d .
C35 C 0.61117(14) 0.26399(7) 0.05560(7) 0.0096(2) Uani 1 1 d .
C36 C 0.67135(14) 0.29562(7) -0.03679(7) 0.0096(2) Uani 1 1 d .
C37 C 0.61695(14) 0.31032(8) -0.18084(7) 0.0104(2) Uani 1 1 d .
C38 C 0.55848(14) 0.28102(7) -0.09154(7) 0.00926(19) Uani 1 1 d .

loop_
_atom_site_aniso_label
_atom_site_aniso_U_11
_atom_site_aniso_U_22
_atom_site_aniso_U_33
_atom_site_aniso_U_23
_atom_site_aniso_U_13
_atom_site_aniso_U_12
C1 0.0146(5) 0.0112(5) 0.0115(5) -0.0059(4) -0.0011(4) 0.0013(4)
C2 0.0179(5) 0.0106(5) 0.0158(6) -0.0046(4) -0.0045(4) 0.0042(4)
C3 0.0215(6) 0.0100(5) 0.0147(6) -0.0036(4) -0.0059(4) 0.0043(4)
C4 0.0141(5) 0.0104(5) 0.0113(5) -0.0063(4) -0.0012(4) 0.0015(4)
C5 0.0194(5) 0.0099(5) 0.0151(6) -0.0038(4) -0.0027(4) 0.0031(4)
C6 0.0199(6) 0.0100(5) 0.0143(6) -0.0025(4) -0.0020(4) 0.0022(4)
S1 0.01899(13) 0.01135(12) 0.01153(13) -0.00625(11) -0.00109(10) 0.00425(10)
S2 0.02029(14) 0.01211(13) 0.00965(13) -0.00552(10) -0.00251(10) 0.00337(10)
S3 0.01880(13) 0.01076(12) 0.01129(13) -0.00611(10) -0.00144(10) 0.00371(10)
S4 0.01685(13) 0.01105(12) 0.00983(13) -0.00426(10) 0.00069(10) 0.00140(10)
O1 0.0225(4) 0.0165(4) 0.0142(4) -0.0083(3) 0.0032(3) 0.0046(3)
O2 0.0215(4) 0.0159(4) 0.0144(4) -0.0098(3) 0.0014(3) 0.0025(3)
C7 0.0133(5) 0.0110(5) 0.0123(5) -0.0050(4) 0.0007(4) 0.0002(4)
C8 0.0135(5) 0.0123(5) 0.0080(5) -0.0032(4) 0.0012(4) -0.0005(4)
C9 0.0135(5) 0.0089(5) 0.0121(5) -0.0033(4) -0.0004(4) 0.0009(4)
C10 0.0130(5) 0.0113(5) 0.0114(5) -0.0055(4) 0.0002(4) -0.0002(4)
C11 0.0145(5) 0.0124(5) 0.0098(5) -0.0042(4) 0.0000(4) -0.0004(4)
C12 0.0131(5) 0.0107(5) 0.0114(5) -0.0040(4) 0.0000(4) 0.0012(4)
Cl1 0.02049(13) 0.01741(13) 0.00858(13) -0.00327(10) 0.00210(10) 0.00080(10)
Cl2 0.01981(13) 0.00949(12) 0.01630(14) -0.00335(10) 0.00023(10) 0.00246(10)
Cl3 0.02302(14) 0.01806(13) 0.00858(13) -0.00475(11) -0.00012(10) 0.00108(11)
Cl4 0.02191(14) 0.01224(12) 0.01544(14) -0.00405(11) -0.00210(11) 0.00608(10)
O3 0.0162(4) 0.0222(4) 0.0090(4) -0.0040(3) 0.0012(3) -0.0021(3)
C13 0.0108(5) 0.0120(5) 0.0104(5) -0.0039(4) -0.0014(4) 0.0002(4)
C14 0.0104(5) 0.0121(5) 0.0108(5) -0.0044(4) -0.0028(4) -0.0002(4)
C15 0.0080(4) 0.0114(5) 0.0121(5) -0.0037(4) -0.0003(4) -0.0011(4)
Cl5 0.01320(12) 0.02068(14) 0.01332(13) -0.00817(11) -0.00424(10) -0.00120(10)
Cl6 0.00941(11) 0.01625(13) 0.01417(13) -0.00345(11) 0.00068(9) -0.00359(10)
O4 0.0171(4) 0.0234(4) 0.0097(4) -0.0037(3) 0.0011(3) -0.0027(3)
C16 0.0111(5) 0.0128(5) 0.0116(5) -0.0039(4) -0.0008(4) -0.0002(4)
C17 0.0102(5) 0.0123(5) 0.0121(5) -0.0049(4) -0.0026(4) -0.0004(4)
C18 0.0091(5) 0.0112(5) 0.0129(5) -0.0033(4) -0.0003(4) -0.0013(4)
Cl7 0.01396(12) 0.02181(14) 0.01519(14) -0.00948(11) -0.00472(10) -0.00093(10)
Cl8 0.00978(11) 0.01690(13) 0.01597(14) -0.00403(11) 0.00092(10) -0.00387(10)
C19 0.0166(5) 0.0144(5) 0.0083(5) -0.0045(4) -0.0011(4) -0.0004(4)
C20 0.0158(5) 0.0180(5) 0.0110(5) -0.0067(4) -0.0039(4) -0.0014(4)
C21 0.0110(5) 0.0162(5) 0.0117(5) -0.0059(4) -0.0010(4) -0.0022(4)
C22 0.0121(5) 0.0153(5) 0.0120(5) -0.0052(4) -0.0015(4) -0.0023(4)
C23 0.0115(5) 0.0169(5) 0.0134(6) -0.0057(5) 0.0019(4) -0.0038(4)
C24 0.0134(5) 0.0131(5) 0.0099(5) -0.0036(4) 0.0002(4) -0.0001(4)
C25 0.0159(5) 0.0132(5) 0.0094(5) -0.0044(4) -0.0016(4) -0.0007(4)
C26 0.0158(5) 0.0174(5) 0.0108(5) -0.0068(4) -0.0040(4) -0.0016(4)
C27 0.0122(5) 0.0147(5) 0.0112(5) -0.0053(4) -0.0010(4) -0.0025(4)
C28 0.0118(5) 0.0156(5) 0.0120(5) -0.0050(4) -0.0015(4) -0.0023(4)
C29 0.0114(5) 0.0156(5) 0.0135(6) -0.0048(4) 0.0014(4) -0.0034(4)
C30 0.0131(5) 0.0133(5) 0.0094(5) -0.0033(4) 0.0006(4) -0.0002(4)
C31 0.0105(5) 0.0093(5) 0.0098(5) -0.0040(4) -0.0014(4) 0.0002(4)
C32 0.0106(5) 0.0094(5) 0.0090(5) -0.0033(4) -0.0007(4) 0.0001(4)
C33 0.0119(5) 0.0100(5) 0.0093(5) -0.0038(4) -0.0010(4) 0.0009(4)
C34 0.0101(5) 0.0090(5) 0.0097(5) -0.0039(4) -0.0016(4) 0.0010(4)
C35 0.0101(5) 0.0092(5) 0.0094(5) -0.0037(4) -0.0011(4) 0.0004(4)
C36 0.0100(5) 0.0099(5) 0.0094(5) -0.0042(4) -0.0017(4) 0.0008(4)
C37 0.0108(5) 0.0104(5) 0.0098(5) -0.0039(4) -0.0007(4) 0.0005(4)
C38 0.0099(5) 0.0085(5) 0.0088(5) -0.0029(4) -0.0009(4) 0.0003(4)

loop_
_atom_type_symbol
_atom_type_description
_atom_type_scat_dispersion_real
_atom_type_scat_dispersion_imag
_atom_type_scat_source
C C 0.0033 0.0016 'International Tables Vol C Tables 4.2.6.8 and 6.1.1.4'
H H 0.0000 0.0000 'International Tables Vol C Tables 4.2.6.8 and 6.1.1.4'
O O 0.0106 0.0060 'International Tables Vol C Tables 4.2.6.8 and 6.1.1.4'
S S 0.1246 0.1234 'International Tables Vol C Tables 4.2.6.8 and 6.1.1.4'
Cl Cl 0.1484 0.1585 'International Tables Vol C Tables 4.2.6.8 and 6.1.1.4'

loop_
_geom_angle_atom_site_label_1
_geom_angle_atom_site_label_2
_geom_angle_atom_site_label_3
_geom_angle
_geom_angle_site_symmetry_1
_geom_angle_site_symmetry_3
C4 C1 S1 121.56(9) . .
C4 C1 S2 123.20(9) . .
S2 C1 S1 115.11(6) . .
C3 C2 H2 121.6 . .
C3 C2 S1 116.88(9) . .
S1 C2 H2 121.6 . .
C2 C3 H3 121.2 . .
C2 C3 S2 117.68(9) . .
S2 C3 H3 121.2 . .
C1 C4 S3 122.22(9) . .
C1 C4 S4 121.79(8) . .
S3 C4 S4 115.70(6) . .
C6 C5 H5 121.6 . .
C6 C5 S3 116.90(9) . .
S3 C5 H5 121.6 . .
C5 C6 H6 120.9 . .
C5 C6 S4 118.13(9) . .
S4 C6 H6 120.9 . .
C2 S1 C1 95.24(5) . .
C1 S2 C3 95.07(5) . .
C4 S3 C5 94.84(5) . .
C6 S4 C4 94.42(5) . .
O1 C7 C8 121.78(10) . .
O1 C7 C12 122.30(10) . .
C12 C7 C8 115.83(9) . .
C7 C8 Cl1 115.55(8) . .
C9 C8 C7 121.87(10) . .
C9 C8 Cl1 122.40(9) . .
C8 C9 C10 122.17(10) . .
C8 C9 Cl2 121.75(9) . .
C10 C9 Cl2 116.07(8) . .
O2 C10 C9 122.68(10) . .
O2 C10 C11 121.44(10) . .
C9 C10 C11 115.88(9) . .
C10 C11 Cl3 115.61(8) . .
C12 C11 C10 121.96(10) . .
C12 C11 Cl3 122.42(9) . .
C7 C12 Cl4 115.91(8) . .
C11 C12 C7 122.14(10) . .
C11 C12 Cl4 121.93(9) . .
O3 C13 C14 121.72(10) . .
O3 C13 C15 121.84(10) . 2_665
C14 C13 C15 116.45(9) . 2_665
C13 C14 Cl5 114.90(8) . .
C15 C14 C13 121.49(10) . .
C15 C14 Cl5 123.60(9) . .
C13 C15 Cl6 114.72(8) 2_665 .
C14 C15 C13 122.06(10) . 2_665
C14 C15 Cl6 123.22(9) . .
O4 C16 C17 121.67(10) . .
O4 C16 C18 121.86(10) . 2_655
C17 C16 C18 116.47(9) . 2_655
C16 C17 Cl7 114.87(8) . .
C18 C17 C16 121.60(10) . .
C18 C17 Cl7 123.53(9) . .
C16 C18 Cl8 114.73(8) 2_655 .
C17 C18 C16 121.94(10) . 2_655
C17 C18 Cl8 123.33(9) . .
C20 C19 H19 119.9 . .
C20 C19 C37 120.16(10) . .
C37 C19 H19 119.9 . .
C19 C20 H20 119.9 . .
C19 C20 C21 120.17(11) . .
C21 C20 H20 119.9 . .
C20 C21 H21 119.0 . .
C31 C21 C20 122.04(11) . .
C31 C21 H21 119.0 . .
C23 C22 H22 119.3 . .
C32 C22 H22 119.3 . .
C32 C22 C23 121.39(10) . .
C22 C23 H23 119.7 . .
C24 C23 C22 120.68(11) . .
C24 C23 H23 119.7 . .
C23 C24 H24 119.9 . .
C23 C24 C33 120.15(10) . .
C33 C24 H24 119.9 . .
C26 C25 H25 120.0 . .
C26 C25 C33 120.09(10) . .
C33 C25 H25 120.0 . .
C25 C26 H26 119.9 . .
C25 C26 C27 120.11(11) . .
C27 C26 H26 119.9 . .
C26 C27 H27 118.9 . .
C35 C27 C26 122.15(10) . .
C35 C27 H27 118.9 . .
C29 C28 H28 119.3 . .
C36 C28 H28 119.3 . .
C36 C28 C29 121.45(10) . .
C28 C29 H29 119.7 . .
C30 C29 C28 120.59(10) . .
C30 C29 H29 119.7 . .
C29 C30 H30 119.9 . .
C29 C30 C37 120.24(10) . .
C37 C30 H30 119.9 . .
C21 C31 C32 122.14(10) . .
C21 C31 C38 118.60(10) . .
C38 C31 C32 119.24(10) . .
C22 C32 C31 122.07(10) . .
C22 C32 C34 118.61(10) . .
C34 C32 C31 119.32(10) . .
C24 C33 C34 119.58(10) . .
C25 C33 C24 120.37(10) . .
C25 C33 C34 120.05(10) . .
C32 C34 C35 121.32(10) . .
C33 C34 C32 119.55(10) . .
C33 C34 C35 119.12(10) . .
C27 C35 C34 118.42(10) . .
C27 C35 C36 122.18(10) . .
C34 C35 C36 119.39(10) . .
C28 C36 C35 122.13(10) . .
C28 C36 C38 118.73(10) . .
C38 C36 C35 119.14(9) . .
C19 C37 C30 120.50(10) . .
C19 C37 C38 119.96(10) . .
C30 C37 C38 119.54(10) . .
C36 C38 C31 121.56(10) . .
C37 C38 C31 119.02(10) . .
C37 C38 C36 119.42(10) . .

loop_
_geom_bond_atom_site_label_1
_geom_bond_atom_site_label_2
_geom_bond_distance
_geom_bond_site_symmetry_2
C1 C4 1.3787(16) .
C1 S1 1.7306(11) .
C1 S2 1.7241(12) .
C2 H2 0.9500 .
C2 C3 1.3312(16) .
C2 S1 1.7290(12) .
C3 H3 0.9500 .
C3 S2 1.7274(11) .
C4 S3 1.7297(11) .
C4 S4 1.7309(12) .
C5 H5 0.9500 .
C5 C6 1.3338(16) .
C5 S3 1.7301(12) .
C6 H6 0.9500 .
C6 S4 1.7254(11) .
O1 C7 1.2319(13) .
O2 C10 1.2363(13) .
C7 C8 1.4666(15) .
C7 C12 1.4640(16) .
C8 C9 1.3603(14) .
C8 Cl1 1.7102(11) .
C9 C10 1.4576(16) .
C9 Cl2 1.7151(11) .
C10 C11 1.4687(15) .
C11 C12 1.3545(14) .
C11 Cl3 1.7089(12) .
C12 Cl4 1.7140(11) .
O3 C13 1.2086(13) .
C13 C14 1.4865(15) .
C13 C15 1.4874(15) 2_665
C14 C15 1.3384(15) .
C14 Cl5 1.7015(11) .
C15 C13 1.4874(15) 2_665
C15 Cl6 1.7023(11) .
O4 C16 1.2076(14) .
C16 C17 1.4873(15) .
C16 C18 1.4874(16) 2_655
C17 C18 1.3394(15) .
C17 Cl7 1.7014(11) .
C18 C16 1.4874(16) 2_655
C18 Cl8 1.7006(11) .
C19 H19 0.9500 .
C19 C20 1.3687(16) .
C19 C37 1.4138(15) .
C20 H20 0.9500 .
C20 C21 1.4010(16) .
C21 H21 0.9500 .
C21 C31 1.3831(15) .
C22 H22 0.9500 .
C22 C23 1.4040(16) .
C22 C32 1.3891(15) .
C23 H23 0.9500 .
C23 C24 1.3638(16) .
C24 H24 0.9500 .
C24 C33 1.4180(15) .
C25 H25 0.9500 .
C25 C26 1.3702(16) .
C25 C33 1.4127(15) .
C26 H26 0.9500 .
C26 C27 1.4004(16) .
C27 H27 0.9500 .
C27 C35 1.3833(15) .
C28 H28 0.9500 .
C28 C29 1.4026(16) .
C28 C36 1.3884(15) .
C29 H29 0.9500 .
C29 C30 1.3651(16) .
C30 H30 0.9500 .
C30 C37 1.4171(15) .
C31 C32 1.4692(15) .
C31 C38 1.4306(15) .
C32 C34 1.4272(15) .
C33 C34 1.4195(15) .
C34 C35 1.4316(15) .
C35 C36 1.4696(15) .
C36 C38 1.4266(15) .
C37 C38 1.4223(15) .

loop_
_geom_torsion_atom_site_label_1
_geom_torsion_atom_site_label_2
_geom_torsion_atom_site_label_3
_geom_torsion_atom_site_label_4
_geom_torsion
_geom_torsion_site_symmetry_1
_geom_torsion_site_symmetry_4
C1 C4 S3 C5 -173.98(10) . .
C1 C4 S4 C6 174.43(10) . .
C2 C3 S2 C1 0.31(11) . .
C3 C2 S1 C1 -1.19(11) . .
C4 C1 S1 C2 -174.54(10) . .
C4 C1 S2 C3 174.72(11) . .
C5 C6 S4 C4 -0.90(11) . .
C6 C5 S3 C4 -0.56(11) . .
S1 C1 C4 S3 179.70(6) . .
S1 C1 C4 S4 6.15(15) . .
S1 C1 S2 C3 -1.12(8) . .
S1 C2 C3 S2 0.62(14) . .
S2 C1 C4 S3 4.13(15) . .
S2 C1 C4 S4 -169.43(6) . .
S2 C1 S1 C2 1.37(8) . .
S3 C4 S4 C6 0.47(8) . .
S3 C5 C6 S4 1.03(14) . .
S4 C4 S3 C5 -0.06(8) . .
O1 C7 C8 C9 -174.75(11) . .
O1 C7 C8 Cl1 0.64(15) . .
O1 C7 C12 C11 174.84(11) . .
O1 C7 C12 Cl4 -3.92(16) . .
O2 C10 C11 C12 177.11(11) . .
O2 C10 C11 Cl3 -1.91(15) . .
C7 C8 C9 C10 -3.15(18) . .
C7 C8 C9 Cl2 175.16(9) . .
C8 C7 C12 C11 -1.73(17) . .
C8 C7 C12 Cl4 179.51(8) . .
C8 C9 C10 O2 -177.00(11) . .
C8 C9 C10 C11 3.98(16) . .
C9 C10 C11 C12 -3.85(16) . .
C9 C10 C11 Cl3 177.12(8) . .
C10 C11 C12 C7 2.90(18) . .
C10 C11 C12 Cl4 -178.41(9) . .
C12 C7 C8 C9 1.84(16) . .
C12 C7 C8 Cl1 177.23(8) . .
Cl1 C8 C9 C10 -178.22(9) . .
Cl1 C8 C9 Cl2 0.09(15) . .
Cl2 C9 C10 O2 4.60(15) . .
Cl2 C9 C10 C11 -174.42(8) . .
Cl3 C11 C12 C7 -178.14(9) . .
Cl3 C11 C12 Cl4 0.55(15) . .
O3 C13 C14 C15 -179.79(11) . .
O3 C13 C14 Cl5 -0.17(14) . .
C13 C14 C15 C13 -0.20(18) . 2_665
C13 C14 C15 Cl6 179.70(8) . .
C15 C13 C14 C15 0.19(17) 2_665 .
C15 C13 C14 Cl5 179.81(7) 2_665 .
Cl5 C14 C15 C13 -179.78(8) . 2_665
Cl5 C14 C15 Cl6 0.11(15) . .
O4 C16 C17 C18 -179.45(11) . .
O4 C16 C17 Cl7 -0.02(14) . .
C16 C17 C18 C16 -0.58(18) . 2_655
C16 C17 C18 Cl8 179.43(8) . .
C18 C16 C17 C18 0.55(17) 2_655 .
C18 C16 C17 Cl7 179.98(8) 2_655 .
Cl7 C17 C18 C16 -179.96(8) . 2_655
Cl7 C17 C18 Cl8 0.05(15) . .
C19 C20 C21 C31 0.67(17) . .
C19 C37 C38 C31 1.22(15) . .
C19 C37 C38 C36 -178.72(10) . .
C20 C19 C37 C30 -179.05(10) . .
C20 C19 C37 C38 0.50(16) . .
C20 C21 C31 C32 179.78(10) . .
C20 C21 C31 C38 1.06(16) . .
C21 C31 C32 C22 2.19(16) . .
C21 C31 C32 C34 -177.72(10) . .
C21 C31 C38 C36 177.96(10) . .
C21 C31 C38 C37 -1.97(15) . .
C22 C23 C24 C33 -1.61(17) . .
C22 C32 C34 C33 -1.32(15) . .
C22 C32 C34 C35 178.74(10) . .
C23 C22 C32 C31 -178.08(10) . .
C23 C22 C32 C34 1.82(16) . .
C23 C24 C33 C25 -177.22(10) . .
C23 C24 C33 C34 2.06(16) . .
C24 C33 C34 C32 -0.58(15) . .
C24 C33 C34 C35 179.36(9) . .
C25 C26 C27 C35 -0.79(17) . .
C25 C33 C34 C32 178.70(10) . .
C25 C33 C34 C35 -1.36(15) . .
C26 C25 C33 C24 178.50(10) . .
C26 C25 C33 C34 -0.77(16) . .
C26 C27 C35 C34 -1.34(16) . .
C26 C27 C35 C36 179.53(10) . .
C27 C35 C36 C28 -2.17(16) . .
C27 C35 C36 C38 177.91(10) . .
C28 C29 C30 C37 1.53(17) . .
C28 C36 C38 C31 -179.02(10) . .
C28 C36 C38 C37 0.91(15) . .
C29 C28 C36 C35 178.58(10) . .
C29 C28 C36 C38 -1.50(16) . .
C29 C30 C37 C19 177.48(10) . .
C29 C30 C37 C38 -2.07(16) . .
C30 C37 C38 C31 -179.23(9) . .
C30 C37 C38 C36 0.84(15) . .
C31 C32 C34 C33 178.58(9) . .
C31 C32 C34 C35 -1.35(15) . .
C32 C22 C23 C24 -0.36(17) . .
C32 C31 C38 C36 -0.79(15) . .
C32 C31 C38 C37 179.27(9) . .
C32 C34 C35 C27 -177.69(10) . .
C32 C34 C35 C36 1.46(15) . .
C33 C25 C26 C27 1.85(17) . .
C33 C34 C35 C27 2.37(15) . .
C33 C34 C35 C36 -178.48(9) . .
C34 C35 C36 C28 178.71(10) . .
C34 C35 C36 C38 -1.21(15) . .
C35 C36 C38 C31 0.90(15) . .
C35 C36 C38 C37 -179.17(9) . .
C36 C28 C29 C30 0.28(17) . .
C37 C19 C20 C21 -1.46(17) . .
C38 C31 C32 C22 -179.10(10) . .
C38 C31 C32 C34 1.00(15) . .
